data_7120680
loop_
_publ_author_name
'Dwivedi, Vikas'
'Manda, Rajesh'
'Kumar, Ravi'
'Kant, Ruchir'
'Maddi, Sridhar Reddy'

_publ_section_title
;
 A Stereoselective Thiocyanate Conjugate Addition to Electron Deficient
 Alkynes and Concomitant Cyclization to N, S-Heterocycles
;
_journal_name_full 'Chem. Commun.'
_journal_paper_doi 10.1039/C7CC06081E
_journal_year 2017
_chemical_compound_source 'see text'
_chemical_formula_moiety 'C17 H13 N O S2'
_chemical_formula_sum 'C17 H13 N O S2'
_chemical_formula_weight 311.42
_space_group_IT_number 14
_symmetry_cell_setting monoclinic
_symmetry_Int_Tables_number 14
_symmetry_space_group_name_Hall '-P 2ybc'
_symmetry_space_group_name_H-M 'P 1 21/c 1'
_atom_sites_solution_hydrogens geom
_atom_sites_solution_primary direct
_atom_sites_solution_secondary difmap
_audit_update_record
;
2017-06-16 deposited with the CCDC.
2017-09-18 downloaded from the CCDC.
;
_cell_angle_alpha 90
_cell_angle_beta 106.001(5)
_cell_angle_gamma 90
_cell_formula_units_Z 4
_cell_length_a 14.435(4)
_cell_length_b 7.4188(17)
_cell_length_c 14.492(4)
_cell_measurement_reflns_used 1929
_cell_measurement_temperature 293(2)
_cell_measurement_theta_max 25.4
_cell_measurement_theta_min 3.1
_cell_volume 1491.8(7)
_computing_cell_refinement
;
CrystalClear-SM Expert 2.1 b24 (Rigaku, 2012)
;
_computing_data_collection
;
CrystalClear-SM Expert 2.1 b24 (Rigaku, 2012)
;
_computing_data_reduction
;
CrystalClear-SM Expert 2.1 b24 (Rigaku, 2012)
;
_computing_molecular_graphics 'SHELXTL (Bruker, 1997)'
_computing_structure_refinement 'SHELXL-97 (Sheldrick, 1997)'
_computing_structure_solution 'SHELXS-97 (Sheldrick, 1990)'
_diffrn_ambient_temperature 293(2)
_diffrn_detector CCD
_diffrn_detector_area_resol_mean 28.5714
_diffrn_measured_fraction_theta_full 0.982
_diffrn_measured_fraction_theta_max 0.982
_diffrn_measurement_device
;
AFC12 (Right): Kappa 3 circle
;
_diffrn_measurement_device_type
;
Rigaku Saturn724+ (4x4 bin mode)
;
_diffrn_measurement_method 'profile data from \w-scans'
_diffrn_measurement_specimen_support Fiber
_diffrn_radiation_monochromator Confocal
_diffrn_radiation_type 'Mo K\a'
_diffrn_radiation_wavelength 0.71075
_diffrn_reflns_av_R_equivalents 0.0375
_diffrn_reflns_av_sigmaI/netI 0.0316
_diffrn_reflns_limit_h_max 17
_diffrn_reflns_limit_h_min -15
_diffrn_reflns_limit_k_max 8
_diffrn_reflns_limit_k_min -7
_diffrn_reflns_limit_l_max 17
_diffrn_reflns_limit_l_min -17
_diffrn_reflns_number 9681
_diffrn_reflns_theta_full 25.35
_diffrn_reflns_theta_max 25.35
_diffrn_reflns_theta_min 3.11
_diffrn_source MicroMax003_Mo
_diffrn_source_current 0.6
_diffrn_source_power 0.0
_diffrn_source_voltage 50.0
_exptl_absorpt_coefficient_mu 0.354
_exptl_absorpt_correction_T_max 0.9199
_exptl_absorpt_correction_T_min 0.8656
_exptl_absorpt_correction_type multi-scan
_exptl_absorpt_process_details 'REQAB (Rigaku, 1998)'
_exptl_crystal_colour Black
_exptl_crystal_density_diffrn 1.387
_exptl_crystal_density_method 'Not Measured'
_exptl_crystal_description Block
_exptl_crystal_F_000 648
_exptl_crystal_size_max 0.42
_exptl_crystal_size_mid 0.34
_exptl_crystal_size_min 0.24
_refine_diff_density_max 0.200
_refine_diff_density_min -0.239
_refine_diff_density_rms 0.054
_refine_ls_extinction_method none
_refine_ls_goodness_of_fit_ref 1.065
_refine_ls_hydrogen_treatment constr
_refine_ls_matrix_type full
_refine_ls_number_parameters 190
_refine_ls_number_reflns 2679
_refine_ls_number_restraints 0
_refine_ls_restrained_S_all 1.065
_refine_ls_R_factor_all 0.0458
_refine_ls_R_factor_gt 0.0367
_refine_ls_shift/su_max 0.001
_refine_ls_shift/su_mean 0.000
_refine_ls_structure_factor_coef Fsqd
_refine_ls_weighting_details 'calc w=1/[\s^2^(Fo^2^)+(0.0560P)^2^+0.0715P] where P=(Fo^2^+2Fc^2^)/3'
_refine_ls_weighting_scheme calc
_refine_ls_wR_factor_gt 0.0979
_refine_ls_wR_factor_ref 0.1018
_reflns_number_gt 2179
_reflns_number_total 2679
_reflns_threshold_expression >2sigma(I)
_cod_data_source_file c7cc06081e2.cif
_cod_data_source_block xxx_CCDC1
_cod_depositor_comments
;
The following automatic conversions were performed:

'_symmetry_cell_setting' value 'Monoclinic' changed to 'monoclinic'
according to
/home/data/users/saulius/crontab/automatic-downloads/rss-feeds/RSC/lib/dictionaries/cif_core.dic
dictionary named 'cif_core.dic' version 2.4.2 from 2011-04-26.

'_exptl_absorpt_correction_type' value 'Multi-scan' changed to
'multi-scan' according to
/home/data/users/saulius/crontab/automatic-downloads/rss-feeds/RSC/lib/dictionaries/cif_core.dic
dictionary named 'cif_core.dic' version 2.4.2 from 2011-04-26.

Automatic conversion script
Id: cif_fix_values 4973 2017-02-22 13:04:09Z antanas 
;
_cod_original_sg_symbol_H-M 'P 21/c'
_cod_database_code 7120680

loop_
_symmetry_equiv_pos_site_id
_symmetry_equiv_pos_as_xyz
1 x,y,z
2 -x,1/2+y,1/2-z
3 -x,-y,-z
4 x,1/2-y,1/2+z

loop_
_atom_site_aniso_label
_atom_site_aniso_U_11
_atom_site_aniso_U_22
_atom_site_aniso_U_33
_atom_site_aniso_U_23
_atom_site_aniso_U_13
_atom_site_aniso_U_12
S1 0.0464(3) 0.0942(5) 0.0398(3) -0.0073(3) 0.0138(2) 0.0014(3)
S2 0.0332(3) 0.0572(3) 0.0461(3) -0.0045(2) 0.0122(2) 0.0023(2)
O1 0.0379(8) 0.0769(11) 0.0706(11) -0.0033(8) -0.0069(7) -0.0022(7)
N1 0.0344(8) 0.0477(9) 0.0398(9) -0.0003(7) 0.0103(7) -0.0003(6)
C1 0.0361(10) 0.0620(13) 0.0441(11) -0.0033(10) 0.0071(8) 0.0051(8)
C2 0.0343(10) 0.0641(13) 0.0580(14) 0.0055(10) 0.0085(9) 0.0078(9)
C3 0.0440(11) 0.0683(14) 0.0649(15) 0.0003(12) 0.0218(10) 0.0153(10)
C4 0.0548(13) 0.0837(17) 0.0547(14) -0.0178(12) 0.0143(11) 0.0142(11)
C5 0.0384(10) 0.0710(14) 0.0489(13) -0.0108(10) 0.0066(9) 0.0080(9)
C6 0.0330(9) 0.0423(10) 0.0399(10) 0.0020(8) 0.0101(8) 0.0018(7)
C7 0.0323(9) 0.0373(9) 0.0407(10) 0.0013(8) 0.0096(8) -0.0007(7)
C8 0.0347(9) 0.0469(10) 0.0357(10) -0.0005(8) 0.0078(8) 0.0011(7)
C9 0.0339(9) 0.0335(9) 0.0427(11) 0.0026(8) 0.0088(8) -0.0026(7)
C10 0.0363(9) 0.0440(10) 0.0433(11) 0.0020(8) 0.0116(8) -0.0012(7)
C11 0.0335(9) 0.0359(9) 0.0448(11) -0.0015(8) 0.0080(8) -0.0003(7)
C12 0.0345(9) 0.0486(11) 0.0496(12) 0.0021(9) 0.0105(8) -0.0041(7)
C13 0.0461(11) 0.0524(12) 0.0475(12) 0.0021(9) 0.0047(9) -0.0012(8)
C14 0.0323(9) 0.0427(10) 0.0606(13) -0.0073(9) 0.0005(9) 0.0019(7)
C15 0.0321(9) 0.0478(11) 0.0627(14) -0.0038(9) 0.0126(9) -0.0004(7)
C16 0.0351(9) 0.0444(11) 0.0501(12) 0.0016(9) 0.0109(8) 0.0000(7)
C17 0.0339(11) 0.0744(16) 0.100(2) -0.0177(14) -0.0018(11) -0.0035(10)

loop_
_atom_site_label
_atom_site_type_symbol
_atom_site_thermal_displace_type
_atom_site_fract_x
_atom_site_fract_y
_atom_site_fract_z
_atom_site_occupancy
_atom_site_U_iso_or_equiv
_atom_site_calc_flag
_atom_site_refinement_flags
S1 S Uani 0.21880(4) 1.17770(9) 1.08821(4) 1.000 0.0598(2) . .
S2 S Uani 0.07313(3) 1.13470(7) 0.90808(4) 1.000 0.0453(2) . .
O1 O Uani -0.28401(10) 1.0905(2) 0.51086(12) 1.000 0.0662(6) . .
N1 N Uani 0.26378(10) 1.0599(2) 0.93399(11) 1.000 0.0406(5) . .
C1 C Uani 0.42292(13) 0.9554(3) 0.87915(15) 1.000 0.0482(7) . .
C2 C Uani 0.50221(14) 0.8792(3) 0.85810(16) 1.000 0.0530(7) . .
C3 C Uani 0.49144(15) 0.7895(3) 0.77308(17) 1.000 0.0577(8) . .
C4 C Uani 0.40199(16) 0.7773(3) 0.70783(17) 1.000 0.0646(9) . .
C5 C Uani 0.32258(14) 0.8552(3) 0.72840(15) 1.000 0.0539(7) . .
C6 C Uani 0.33156(12) 0.9429(2) 0.81458(13) 1.000 0.0384(6) . .
C7 C Uani 0.24670(12) 1.0155(2) 0.84213(13) 1.000 0.0369(5) . .
C8 C Uani 0.15578(12) 1.0285(2) 0.77218(13) 1.000 0.0395(6) . .
C9 C Uani 0.07277(12) 1.0764(2) 0.79280(13) 1.000 0.0371(6) . .
C10 C Uani 0.19482(13) 1.1179(2) 0.97394(14) 1.000 0.0411(6) . .
C11 C Uani -0.02168(12) 1.0816(2) 0.72031(13) 1.000 0.0386(6) . .
C12 C Uani -0.02968(13) 1.1310(2) 0.62572(15) 1.000 0.0445(6) . .
C13 C Uani -0.11804(14) 1.1345(3) 0.55826(15) 1.000 0.0503(7) . .
C14 C Uani -0.20109(13) 1.0832(3) 0.58296(15) 1.000 0.0477(6) . .
C15 C Uani -0.19418(13) 1.0323(3) 0.67628(16) 1.000 0.0476(7) . .
C16 C Uani -0.10537(12) 1.0344(2) 0.74452(15) 1.000 0.0434(6) . .
C17 C Uani -0.36896(15) 1.0130(3) 0.52776(19) 1.000 0.0735(9) . .
H1 H Uiso 0.43070 1.01570 0.93710 1.000 0.0580 calc R
H2 H Uiso 0.56280 0.88870 0.90170 1.000 0.0640 calc R
H3 H Uiso 0.54460 0.73690 0.75940 1.000 0.0690 calc R
H4 H Uiso 0.39480 0.71690 0.65010 1.000 0.0770 calc R
H5 H Uiso 0.26250 0.84830 0.68360 1.000 0.0650 calc R
H8 H Uiso 0.15300 1.00280 0.70870 1.000 0.0470 calc R
H12 H Uiso 0.02540 1.16210 0.60790 1.000 0.0530 calc R
H13 H Uiso -0.12240 1.17110 0.49580 1.000 0.0600 calc R
H15 H Uiso -0.24900 0.99670 0.69330 1.000 0.0570 calc R
H16 H Uiso -0.10160 1.00370 0.80770 1.000 0.0520 calc R
H17A H Uiso -0.42230 1.02750 0.47160 1.000 0.1100 calc R
H17B H Uiso -0.38300 1.07270 0.58110 1.000 0.1100 calc R
H17C H Uiso -0.35840 0.88700 0.54190 1.000 0.1100 calc R

loop_
_atom_type_symbol
_atom_type_description
_atom_type_scat_dispersion_real
_atom_type_scat_dispersion_imag
_atom_type_scat_source
S S 0.1246 0.1234 'International Tables Vol C Tables 4.2.6.8 and 6.1.1.4'
O O 0.0106 0.0060 'International Tables Vol C Tables 4.2.6.8 and 6.1.1.4'
N N 0.0061 0.0033 'International Tables Vol C Tables 4.2.6.8 and 6.1.1.4'
H H 0.0000 0.0000 'International Tables Vol C Tables 4.2.6.8 and 6.1.1.4'
C C 0.0033 0.0016 'International Tables Vol C Tables 4.2.6.8 and 6.1.1.4'

loop_
_geom_angle_atom_site_label_1
_geom_angle_atom_site_label_2
_geom_angle_atom_site_label_3
_geom_angle
_geom_angle_publ_flag
C9 S2 C10 104.13(9) yes
C14 O1 C17 117.83(18) yes
C7 N1 C10 123.60(16) yes
C2 C1 C6 120.78(19) no
C1 C2 C3 120.0(2) no
C2 C3 C4 120.1(2) no
C3 C4 C5 119.9(2) no
C4 C5 C6 120.86(19) no
C1 C6 C5 118.27(17) no
C1 C6 C7 119.45(16) no
C5 C6 C7 122.21(17) no
N1 C7 C6 114.80(16) yes
N1 C7 C8 125.28(16) yes
C6 C7 C8 119.90(16) no
C7 C8 C9 123.82(17) no
S2 C9 C8 120.73(14) yes
S2 C9 C11 116.04(13) yes
C8 C9 C11 123.23(16) no
S1 C10 S2 115.23(11) yes
S1 C10 N1 122.52(15) yes
S2 C10 N1 122.25(14) yes
C9 C11 C12 121.18(16) no
C9 C11 C16 120.66(17) no
C12 C11 C16 118.16(17) no
C11 C12 C13 120.87(18) no
C12 C13 C14 120.40(19) no
O1 C14 C13 115.46(18) yes
O1 C14 C15 125.16(18) yes
C13 C14 C15 119.38(19) no
C14 C15 C16 119.89(18) no
C11 C16 C15 121.26(19) no
C2 C1 H1 120.00 no
C6 C1 H1 120.00 no
C1 C2 H2 120.00 no
C3 C2 H2 120.00 no
C2 C3 H3 120.00 no
C4 C3 H3 120.00 no
C3 C4 H4 120.00 no
C5 C4 H4 120.00 no
C4 C5 H5 120.00 no
C6 C5 H5 120.00 no
C7 C8 H8 118.00 no
C9 C8 H8 118.00 no
C11 C12 H12 120.00 no
C13 C12 H12 120.00 no
C12 C13 H13 120.00 no
C14 C13 H13 120.00 no
C14 C15 H15 120.00 no
C16 C15 H15 120.00 no
C11 C16 H16 119.00 no
C15 C16 H16 119.00 no
O1 C17 H17A 110.00 no
O1 C17 H17B 109.00 no
O1 C17 H17C 109.00 no
H17A C17 H17B 109.00 no
H17A C17 H17C 109.00 no
H17B C17 H17C 109.00 no

loop_
_geom_bond_atom_site_label_1
_geom_bond_atom_site_label_2
_geom_bond_distance
_geom_bond_publ_flag
S1 C10 1.656(2) yes
S2 C9 1.7243(19) yes
S2 C10 1.757(2) yes
O1 C14 1.356(3) yes
O1 C17 1.435(3) yes
N1 C7 1.327(2) yes
N1 C10 1.352(2) yes
C1 C2 1.384(3) no
C1 C6 1.394(3) no
C2 C3 1.371(3) no
C3 C4 1.377(3) no
C4 C5 1.388(3) no
C5 C6 1.382(3) no
C6 C7 1.490(3) no
C7 C8 1.423(3) no
C8 C9 1.360(3) no
C9 C11 1.475(3) no
C11 C12 1.393(3) no
C11 C16 1.392(3) no
C12 C13 1.377(3) no
C13 C14 1.395(3) no
C14 C15 1.381(3) no
C15 C16 1.387(3) no
C1 H1 0.9300 no
C2 H2 0.9300 no
C3 H3 0.9300 no
C4 H4 0.9300 no
C5 H5 0.9300 no
C8 H8 0.9300 no
C12 H12 0.9300 no
C13 H13 0.9300 no
C15 H15 0.9300 no
C16 H16 0.9300 no
C17 H17A 0.9600 no
C17 H17B 0.9600 no
C17 H17C 0.9600 no

loop_
_geom_contact_atom_site_label_1
_geom_contact_atom_site_label_2
_geom_contact_distance
_geom_contact_site_symmetry_2
_geom_contact_publ_flag
S1 C16 3.636(2) 3_577 no
S1 H2 3.1500 3_677 no
S1 H16 2.8900 3_577 no
S1 H12 3.1200 4_575 no
S2 H16 2.7200 . no
O1 C4 3.306(3) 3_576 no
O1 C5 3.381(3) 3_576 no
O1 H4 2.8300 3_576 no
N1 H1 2.4200 . no
N1 H17C 2.7600 2_556 no
C2 C4 3.504(3) 2_656 no
C4 O1 3.306(3) 3_576 no
C4 C2 3.504(3) 2_646 no
C5 O1 3.381(3) 3_576 no
C5 C15 3.535(3) 2_546 no
C7 C14 3.506(3) 2_546 no
C9 C16 3.493(2) 2_556 no
C10 C14 3.556(3) 2_556 no
C14 C10 3.556(3) 2_546 no
C14 C7 3.506(3) 2_556 no
C15 C5 3.535(3) 2_556 no
C16 S1 3.636(2) 3_577 no
C16 C9 3.493(2) 2_546 no
C1 H17B 2.9800 2_546 no
C1 H1 2.9200 3_677 no
C1 H3 3.0200 2_656 no
C2 H1 2.9600 3_677 no
C2 H4 2.9300 2_656 no
C4 H17A 3.0600 3_576 no
C5 H8 2.6200 . no
C8 H12 2.7800 . no
C8 H5 2.6300 . no
C12 H8 2.7500 . no
C15 H17B 2.7100 . no
C15 H17C 2.8300 . no
C17 H15 2.5500 . no
C17 H17A 3.0300 3_476 no
H1 N1 2.4200 . no
H1 C1 2.9200 3_677 no
H1 C2 2.9600 3_677 no
H1 H1 2.3200 3_677 no
H1 H2 2.4200 3_677 no
H2 S1 3.1500 3_677 no
H2 H1 2.4200 3_677 no
H3 C1 3.0200 2_646 no
H4 C2 2.9300 2_646 no
H4 O1 2.8300 3_576 no
H5 C8 2.6300 . no
H5 H8 2.0600 . no
H8 C5 2.6200 . no
H8 C12 2.7500 . no
H8 H5 2.0600 . no
H8 H12 2.3300 . no
H12 C8 2.7800 . no
H12 H8 2.3300 . no
H12 S1 3.1200 4_574 no
H15 C17 2.5500 . no
H15 H17B 2.2300 . no
H15 H17C 2.4600 . no
H16 S2 2.7200 . no
H16 S1 2.8900 3_577 no
H17A C4 3.0600 3_576 no
H17A C17 3.0300 3_476 no
H17B C15 2.7100 . no
H17B H15 2.2300 . no
H17B C1 2.9800 2_556 no
H17C C15 2.8300 . no
H17C H15 2.4600 . no
H17C N1 2.7600 2_546 no

loop_
_geom_hbond_atom_site_label_D
_geom_hbond_atom_site_label_H
_geom_hbond_atom_site_label_A
_geom_hbond_distance_DH
_geom_hbond_distance_HA
_geom_hbond_distance_DA
_geom_hbond_angle_DHA
_geom_hbond_publ_flag
C1 H1 N1 0.9300 2.4200 2.742(3) 100.00 yes
C16 H16 S2 0.9300 2.7200 3.073(2) 103.00 yes

loop_
_geom_torsion_atom_site_label_1
_geom_torsion_atom_site_label_2
_geom_torsion_atom_site_label_3
_geom_torsion_atom_site_label_4
_geom_torsion
_geom_torsion_publ_flag
C10 S2 C9 C8 1.12(15) no
C10 S2 C9 C11 -179.08(11) no
C9 S2 C10 S1 176.80(9) no
C9 S2 C10 N1 -3.32(16) no
C17 O1 C14 C13 170.42(19) no
C17 O1 C14 C15 -10.5(3) no
C10 N1 C7 C8 2.5(3) no
C7 N1 C10 S2 1.8(2) no
C7 N1 C10 S1 -178.29(13) no
C10 N1 C7 C6 -175.93(14) no
C6 C1 C2 C3 -0.3(3) no
C2 C1 C6 C7 175.90(18) no
C2 C1 C6 C5 -1.1(3) no
C1 C2 C3 C4 1.0(3) no
C2 C3 C4 C5 -0.3(3) no
C3 C4 C5 C6 -1.1(3) no
C4 C5 C6 C1 1.8(3) no
C4 C5 C6 C7 -175.16(18) no
C1 C6 C7 N1 -11.0(2) no
C5 C6 C7 N1 165.92(17) no
C1 C6 C7 C8 170.49(16) no
C5 C6 C7 C8 -12.6(2) no
C6 C7 C8 C9 173.39(15) no
N1 C7 C8 C9 -5.0(3) no
C7 C8 C9 S2 2.6(2) no
C7 C8 C9 C11 -177.23(14) no
C8 C9 C11 C12 -34.2(2) no
C8 C9 C11 C16 144.88(16) no
S2 C9 C11 C12 146.05(13) no
S2 C9 C11 C16 -34.92(19) no
C9 C11 C16 C15 -177.60(16) no
C12 C11 C16 C15 1.5(2) no
C9 C11 C12 C13 179.60(16) no
C16 C11 C12 C13 0.5(2) no
C11 C12 C13 C14 -1.9(3) no
C12 C13 C14 C15 1.3(3) no
C12 C13 C14 O1 -179.53(18) no
O1 C14 C15 C16 -178.40(19) no
C13 C14 C15 C16 0.7(3) no
C14 C15 C16 C11 -2.1(3) no
